data_4110905
loop_
_publ_author_name
'Liam P. Spencer'
'Chad Beddie'
'Michael B. Hall'
'Michael D. Fryzuk'

_publ_section_title
;
 Synthesis, Reactivity, and DFT Studies of Tantalum Complexes
 Incorporating Diamido-N-heterocyclic Carbene Ligands. Facile Endocyclic
 C-H Bond Activation
;
_journal_name_full 'Journal of the American Chemical Society'
_journal_page_first 12531
_journal_page_last 12543
_journal_paper_doi 10.1021/ja063282x
_journal_volume 128
_journal_year 2006
_chemical_formula_moiety 'C31 H42 N7 Ta'
_chemical_formula_sum 'C31 H42 N7 Ta'
_chemical_formula_weight 693.67
_chemical_name_systematic
;
 ?
;
_space_group_IT_number 15
_symmetry_cell_setting monoclinic
_symmetry_space_group_name_Hall '-C 2yc'
_symmetry_space_group_name_H-M 'C 1 2/c 1'
_atom_sites_solution_hydrogens geom
_atom_sites_solution_primary direct
_atom_sites_solution_secondary difmap
_audit_creation_method SHELXL-97
_cell_angle_alpha 90.000(5)
_cell_angle_beta 102.002(5)
_cell_angle_gamma 90.000(5)
_cell_formula_units_Z 4
_cell_length_a 15.668(5)
_cell_length_b 11.495(5)
_cell_length_c 19.926(5)
_cell_measurement_temperature 293(2)
_cell_measurement_theta_max 27.7765
_cell_measurement_theta_min 2.578
_cell_volume 3510(2)
_computing_structure_refinement 'SHELXL-97 (Sheldrick, 1997)'
_diffrn_ambient_temperature 293(2)
_diffrn_measured_fraction_theta_full 0.989
_diffrn_measured_fraction_theta_max 0.989
_diffrn_radiation_monochromator graphite
_diffrn_radiation_source 'fine-focus sealed tube'
_diffrn_radiation_type MoK\a
_diffrn_radiation_wavelength 0.71069
_diffrn_reflns_av_R_equivalents 0.0315
_diffrn_reflns_av_sigmaI/netI 0.0188
_diffrn_reflns_limit_h_max 20
_diffrn_reflns_limit_h_min -19
_diffrn_reflns_limit_k_max 15
_diffrn_reflns_limit_k_min -14
_diffrn_reflns_limit_l_max 26
_diffrn_reflns_limit_l_min -26
_diffrn_reflns_number 39215
_diffrn_reflns_theta_full 27.73
_diffrn_reflns_theta_max 27.73
_diffrn_reflns_theta_min 2.09
_exptl_absorpt_coefficient_mu 3.159
_exptl_absorpt_correction_T_max 0.8542
_exptl_absorpt_correction_T_min 0.6311
_exptl_absorpt_correction_type multi-scan
_exptl_crystal_colour orange
_exptl_crystal_density_diffrn 1.313
_exptl_crystal_description irregular
_exptl_crystal_F_000 1400
_exptl_crystal_size_max 0.25
_exptl_crystal_size_mid 0.18
_exptl_crystal_size_min 0.12
_refine_diff_density_max 3.276
_refine_diff_density_min -0.599
_refine_diff_density_rms 0.144
_refine_ls_extinction_method none
_refine_ls_goodness_of_fit_ref 1.122
_refine_ls_hydrogen_treatment mixed
_refine_ls_matrix_type full
_refine_ls_number_parameters 182
_refine_ls_number_reflns 4086
_refine_ls_number_restraints 0
_refine_ls_restrained_S_all 1.122
_refine_ls_R_factor_all 0.0307
_refine_ls_R_factor_gt 0.0285
_refine_ls_shift/su_max 0.020
_refine_ls_shift/su_mean 0.000
_refine_ls_structure_factor_coef Fsqd
_refine_ls_weighting_details 'calc w=1/[\s^2^(Fo^2^)+(0.0589P)^2^+3.8167P] where P=(Fo^2^+2Fc^2^)/3'
_refine_ls_weighting_scheme calc
_refine_ls_wR_factor_gt 0.0841
_refine_ls_wR_factor_ref 0.0851
_reflns_number_gt 3823
_reflns_number_total 4086
_reflns_threshold_expression >2sigma(I)
_cod_data_source_file ja063282xsi20060510_051727.cif
_cod_data_source_block mf619_0m
_cod_original_sg_symbol_H-M 'C 2/c'
_cod_database_code 4110905

loop_
_symmetry_equiv_pos_as_xyz
'x, y, z'
'-x, y, -z+1/2'
'x+1/2, y+1/2, z'
'-x+1/2, y+1/2, -z+1/2'
'-x, -y, -z'
'x, -y, z-1/2'
'-x+1/2, -y+1/2, -z'
'x+1/2, -y+1/2, z-1/2'

loop_
_atom_site_label
_atom_site_type_symbol
_atom_site_fract_x
_atom_site_fract_y
_atom_site_fract_z
_atom_site_U_iso_or_equiv
_atom_site_adp_type
_atom_site_occupancy
_atom_site_symmetry_multiplicity
_atom_site_calc_flag
_atom_site_refinement_flags
Ta1 Ta 0.5000 0.034740(14) 0.7500 0.02341(8) Uani 1 2 d S
C1 C 0.5000 -0.1710(5) 0.7500 0.0311(10) Uani 1 2 d S
N2 N 0.36333(19) 0.0075(3) 0.73989(15) 0.0269(6) Uani 1 1 d .
N1 N 0.4319(2) -0.2439(3) 0.75149(16) 0.0335(6) Uani 1 1 d .
C3 C 0.3415(2) -0.2087(3) 0.7503(2) 0.0369(8) Uani 1 1 d .
H3A H 0.3146 -0.2648 0.7758 0.044 Uiso 1 1 calc R
H3B H 0.3088 -0.2084 0.7033 0.044 Uiso 1 1 calc R
C10 C 0.3103(2) 0.1439(3) 0.64596(19) 0.0352(7) Uani 1 1 d .
H10 H 0.3648 0.1797 0.6546 0.042 Uiso 1 1 calc R
C5 C 0.2963(2) 0.0470(3) 0.68624(19) 0.0288(7) Uani 1 1 d .
C6 C 0.2123(3) -0.0046(4) 0.6689(2) 0.0361(8) Uani 1 1 d .
H6 H 0.2000 -0.0697 0.6930 0.043 Uiso 1 1 calc R
N4 N 0.5000 0.2155(4) 0.7500 0.0341(9) Uani 1 2 d S
C8 C 0.1610(3) 0.1361(4) 0.5778(2) 0.0450(9) Uani 1 1 d .
C7 C 0.1474(3) 0.0406(4) 0.6161(2) 0.0423(10) Uani 1 1 d .
H7 H 0.0930 0.0047 0.6066 0.051 Uiso 1 1 calc R
C4 C 0.3375(2) -0.0875(3) 0.78165(18) 0.0311(7) Uani 1 1 d .
H4A H 0.2784 -0.0733 0.7874 0.037 Uiso 1 1 calc R
H4B H 0.3754 -0.0861 0.8268 0.037 Uiso 1 1 calc R
N3 N 0.4853(2) 0.0127(3) 0.64588(17) 0.0332(6) Uani 1 1 d .
C11 C 0.0897(3) 0.1846(6) 0.5208(2) 0.0670(15) Uani 1 1 d .
H11A H 0.0863 0.1389 0.4800 0.101 Uiso 1 1 calc R
H11B H 0.1031 0.2638 0.5116 0.101 Uiso 1 1 calc R
H11C H 0.0347 0.1817 0.5348 0.101 Uiso 1 1 calc R
C2 C 0.4576(3) -0.3608(3) 0.7510(2) 0.0451(10) Uani 1 1 d .
H2 H 0.4224 -0.4257 0.7518 0.054 Uiso 1 1 calc R
C9 C 0.2449(3) 0.1868(4) 0.5940(2) 0.0443(9) Uani 1 1 d .
H9 H 0.2567 0.2511 0.5691 0.053 Uiso 1 1 calc R
C13 C 0.4323(3) -0.0752(5) 0.6027(2) 0.0489(10) Uani 1 1 d .
H13A H 0.4015 -0.0395 0.5611 0.073 Uiso 1 1 calc R
H13B H 0.3913 -0.1082 0.6269 0.073 Uiso 1 1 calc R
H13C H 0.4696 -0.1354 0.5917 0.073 Uiso 1 1 calc R
C14 C 0.5642(4) 0.2874(4) 0.7268(3) 0.0587(13) Uani 1 1 d .
H14A H 0.5371 0.3274 0.6856 0.088 Uiso 1 1 calc R
H14B H 0.6106 0.2393 0.7178 0.088 Uiso 1 1 calc R
H14C H 0.5874 0.3432 0.7617 0.088 Uiso 1 1 calc R
C12 C 0.5345(4) 0.0789(5) 0.6038(2) 0.0557(11) Uani 1 1 d .
H12A H 0.5628 0.0261 0.5781 0.083 Uiso 1 1 calc R
H12B H 0.5775 0.1260 0.6329 0.083 Uiso 1 1 calc R
H12C H 0.4953 0.1281 0.5727 0.083 Uiso 1 1 calc R
C27 C 0.2370(8) 0.7228(13) 0.5271(4) 0.170(6) Uani 1 1 d .
C28 C 0.3220(7) 0.6222(8) 0.5518(5) 0.124(3) Uani 1 1 d .

loop_
_atom_site_aniso_label
_atom_site_aniso_U_11
_atom_site_aniso_U_22
_atom_site_aniso_U_33
_atom_site_aniso_U_23
_atom_site_aniso_U_13
_atom_site_aniso_U_12
Ta1 0.02435(11) 0.02038(11) 0.02634(12) 0.000 0.00717(7) 0.000
C1 0.035(2) 0.031(3) 0.028(2) 0.000 0.0090(18) 0.000
N2 0.0274(14) 0.0247(13) 0.0302(15) 0.0007(12) 0.0097(11) -0.0016(11)
N1 0.0388(16) 0.0210(14) 0.0431(17) 0.0003(12) 0.0136(13) -0.0039(12)
C3 0.0363(18) 0.0289(18) 0.047(2) 0.0034(15) 0.0117(15) -0.0072(14)
C10 0.0295(17) 0.0360(18) 0.0406(19) 0.0050(15) 0.0082(14) 0.0001(14)
C5 0.0264(17) 0.0301(17) 0.0308(17) -0.0028(13) 0.0082(13) 0.0013(12)
C6 0.0310(19) 0.0380(18) 0.040(2) -0.0017(17) 0.0085(15) -0.0027(16)
N4 0.028(2) 0.020(2) 0.055(3) 0.000 0.0093(18) 0.000
C8 0.0337(19) 0.061(3) 0.039(2) 0.0025(18) 0.0051(15) 0.0106(18)
C7 0.0270(19) 0.057(3) 0.042(2) -0.0052(17) 0.0050(16) -0.0032(15)
C4 0.0300(16) 0.0320(18) 0.0336(17) 0.0032(14) 0.0116(13) -0.0026(13)
N3 0.0363(17) 0.0365(16) 0.0273(15) 0.0018(13) 0.0080(12) 0.0033(13)
C11 0.042(2) 0.099(4) 0.055(3) 0.019(3) -0.001(2) 0.015(3)
C2 0.055(2) 0.0229(18) 0.062(3) -0.0004(16) 0.022(2) -0.0047(16)
C9 0.042(2) 0.048(2) 0.044(2) 0.0136(18) 0.0093(16) 0.0079(17)
C13 0.044(2) 0.067(3) 0.034(2) -0.015(2) 0.0054(16) 0.000(2)
C14 0.061(3) 0.034(2) 0.084(4) 0.008(2) 0.022(3) -0.007(2)
C12 0.074(3) 0.060(3) 0.036(2) 0.013(2) 0.019(2) -0.003(2)
C27 0.173(10) 0.225(14) 0.105(7) -0.075(9) 0.015(7) -0.129(10)
C28 0.153(9) 0.085(6) 0.116(7) -0.017(5) -0.012(6) 0.013(5)

loop_
_atom_type_symbol
_atom_type_description
_atom_type_scat_dispersion_real
_atom_type_scat_dispersion_imag
_atom_type_scat_source
C C 0.0033 0.0016 'International Tables Vol C Tables 4.2.6.8 and 6.1.1.4'
H H 0.0000 0.0000 'International Tables Vol C Tables 4.2.6.8 and 6.1.1.4'
N N 0.0061 0.0033 'International Tables Vol C Tables 4.2.6.8 and 6.1.1.4'
Ta Ta -0.7052 6.5227 'International Tables Vol C Tables 4.2.6.8 and 6.1.1.4'

loop_
_geom_angle_atom_site_label_1
_geom_angle_atom_site_label_2
_geom_angle_atom_site_label_3
_geom_angle
_geom_angle_site_symmetry_1
_geom_angle_site_symmetry_3
N3 Ta1 N3 165.9(2) 2_656 .
N3 Ta1 N4 97.07(10) 2_656 .
N3 Ta1 N4 97.07(10) . .
N3 Ta1 N2 88.67(12) 2_656 .
N3 Ta1 N2 89.25(13) . .
N4 Ta1 N2 98.46(9) . .
N3 Ta1 N2 89.25(13) 2_656 2_656
N3 Ta1 N2 88.67(12) . 2_656
N4 Ta1 N2 98.46(9) . 2_656
N2 Ta1 N2 163.08(18) . 2_656
N3 Ta1 C1 82.93(10) 2_656 .
N3 Ta1 C1 82.93(10) . .
N4 Ta1 C1 180.000(2) . .
N2 Ta1 C1 81.54(9) . .
N2 Ta1 C1 81.54(9) 2_656 .
N1 C1 N1 104.1(4) . 2_656
N1 C1 Ta1 128.0(2) . .
N1 C1 Ta1 128.0(2) 2_656 .
C5 N2 C4 114.6(3) . .
C5 N2 Ta1 126.8(2) . .
C4 N2 Ta1 116.3(2) . .
C1 N1 C2 111.2(3) . .
C1 N1 C3 126.0(3) . .
C2 N1 C3 122.7(3) . .
N1 C3 C4 111.4(3) . .
C9 C10 C5 121.7(4) . .
N2 C5 C10 120.3(3) . .
N2 C5 C6 123.9(3) . .
C10 C5 C6 115.8(3) . .
C7 C6 C5 121.3(4) . .
C14 N4 C14 110.5(5) 2_656 .
C14 N4 Ta1 124.8(3) 2_656 .
C14 N4 Ta1 124.8(3) . .
C7 C8 C9 116.4(4) . .
C7 C8 C11 122.0(4) . .
C9 C8 C11 121.6(4) . .
C8 C7 C6 122.7(4) . .
N2 C4 C3 113.7(3) . .
C12 N3 C13 108.8(4) . .
C12 N3 Ta1 123.5(3) . .
C13 N3 Ta1 127.4(3) . .
C2 C2 N1 106.7(2) 2_656 .
C10 C9 C8 122.2(4) . .
C27 C27 C28 100.8(15) 7_566 .

loop_
_geom_bond_atom_site_label_1
_geom_bond_atom_site_label_2
_geom_bond_distance
_geom_bond_site_symmetry_2
Ta1 N3 2.055(3) 2_656
Ta1 N3 2.055(3) .
Ta1 N4 2.078(4) .
Ta1 N2 2.132(3) .
Ta1 N2 2.132(3) 2_656
Ta1 C1 2.365(6) .
C1 N1 1.362(4) .
C1 N1 1.362(4) 2_656
N2 C5 1.409(5) .
N2 C4 1.479(5) .
N1 C2 1.404(5) .
N1 C3 1.468(5) .
C3 C4 1.534(5) .
C10 C9 1.387(5) .
C10 C5 1.417(5) .
C5 C6 1.420(5) .
C6 C7 1.401(6) .
N4 C14 1.449(5) 2_656
N4 C14 1.449(5) .
C8 C7 1.380(6) .
C8 C9 1.413(6) .
C8 C11 1.523(6) .
N3 C12 1.465(5) .
N3 C13 1.468(6) .
C2 C2 1.338(9) 2_656
C27 C27 1.38(2) 7_566
C27 C28 1.754(18) .

loop_
_geom_torsion_atom_site_label_1
_geom_torsion_atom_site_label_2
_geom_torsion_atom_site_label_3
_geom_torsion_atom_site_label_4
_geom_torsion
_geom_torsion_site_symmetry_1
_geom_torsion_site_symmetry_4
N3 Ta1 C1 N1 82.79(19) 2_656 .
N3 Ta1 C1 N1 -97.21(19) . .
N4 Ta1 C1 N1 178(100) . .
N2 Ta1 C1 N1 -6.92(19) . .
N2 Ta1 C1 N1 173.08(19) 2_656 .
N3 Ta1 C1 N1 -97.21(19) 2_656 2_656
N3 Ta1 C1 N1 82.79(19) . 2_656
N4 Ta1 C1 N1 -2(100) . 2_656
N2 Ta1 C1 N1 173.08(19) . 2_656
N2 Ta1 C1 N1 -6.92(19) 2_656 2_656
N3 Ta1 N2 C5 155.7(3) 2_656 .
N3 Ta1 N2 C5 -38.3(3) . .
N4 Ta1 N2 C5 58.8(3) . .
N2 Ta1 N2 C5 -121.2(3) 2_656 .
C1 Ta1 N2 C5 -121.2(3) . .
N3 Ta1 N2 C4 -42.4(3) 2_656 .
N3 Ta1 N2 C4 123.6(3) . .
N4 Ta1 N2 C4 -139.3(2) . .
N2 Ta1 N2 C4 40.7(2) 2_656 .
C1 Ta1 N2 C4 40.7(2) . .
N1 C1 N1 C2 0.0(2) 2_656 .
Ta1 C1 N1 C2 -180.0(2) . .
N1 C1 N1 C3 -177.0(4) 2_656 .
Ta1 C1 N1 C3 3.0(4) . .
C1 N1 C3 C4 -27.9(5) . .
C2 N1 C3 C4 155.3(4) . .
C4 N2 C5 C10 174.7(3) . .
Ta1 N2 C5 C10 -23.1(5) . .
C4 N2 C5 C6 -4.9(5) . .
Ta1 N2 C5 C6 157.3(3) . .
C9 C10 C5 N2 -178.2(4) . .
C9 C10 C5 C6 1.5(5) . .
N2 C5 C6 C7 178.2(4) . .
C10 C5 C6 C7 -1.5(6) . .
N3 Ta1 N4 C14 -62.0(3) 2_656 2_656
N3 Ta1 N4 C14 118.0(3) . 2_656
N2 Ta1 N4 C14 27.7(3) . 2_656
N2 Ta1 N4 C14 -152.3(3) 2_656 2_656
C1 Ta1 N4 C14 -158(100) . 2_656
N3 Ta1 N4 C14 118.0(3) 2_656 .
N3 Ta1 N4 C14 -62.0(3) . .
N2 Ta1 N4 C14 -152.3(3) . .
N2 Ta1 N4 C14 27.7(3) 2_656 .
C1 Ta1 N4 C14 22(100) . .
C9 C8 C7 C6 0.4(6) . .
C11 C8 C7 C6 -179.7(5) . .
C5 C6 C7 C8 0.6(7) . .
C5 N2 C4 C3 83.4(4) . .
Ta1 N2 C4 C3 -80.8(3) . .
N1 C3 C4 N2 68.6(4) . .
N3 Ta1 N3 C12 -135.3(4) 2_656 .
N4 Ta1 N3 C12 44.7(4) . .
N2 Ta1 N3 C12 143.2(4) . .
N2 Ta1 N3 C12 -53.6(4) 2_656 .
C1 Ta1 N3 C12 -135.3(4) . .
N3 Ta1 N3 C13 38.8(3) 2_656 .
N4 Ta1 N3 C13 -141.2(3) . .
N2 Ta1 N3 C13 -42.7(4) . .
N2 Ta1 N3 C13 120.5(4) 2_656 .
C1 Ta1 N3 C13 38.8(3) . .
C1 N1 C2 C2 -0.1(6) . 2_656
C3 N1 C2 C2 177.1(4) . 2_656
C5 C10 C9 C8 -0.6(6) . .
C7 C8 C9 C10 -0.4(6) . .
C11 C8 C9 C10 179.7(4) . .
